data_4031580
loop_
_publ_author_name
'Schumann, H.'
'Magerstaedt, M.'
'Pickart, J.'

_publ_section_title
;
 Die Kristall- und Molekuelstruktur von Fe3 Te2 (C O)9
;
_journal_name_full 'Journal of Organometallic Chemistry'
_journal_page_first 407
_journal_page_last 411
_journal_volume 240
_journal_year 1982
_chemical_formula_sum 'C9 Fe3 O9 Te2'
_chemical_name_systematic 'Fe3 Te2 (C O)9'
_space_group_IT_number 2
_symmetry_space_group_name_Hall '-P 1'
_symmetry_space_group_name_H-M 'P -1'
_cell_angle_alpha 95.27
_cell_angle_beta 112.78
_cell_angle_gamma 81.44
_cell_formula_units_Z 2
_cell_length_a 9.525
_cell_length_b 13.143
_cell_length_c 6.947
_cell_volume 792.348
_citation_journal_id_ASTM JORCAI
_cod_data_source_file Schumann_JORCAI_1982_373.cif
_cod_data_source_block C9Fe3O9Te2
_cod_original_cell_volume 792.3479
_cod_database_code 4031580

loop_
_symmetry_equiv_pos_as_xyz
x,y,z
-x,-y,-z

loop_
_atom_site_label
_atom_site_type_symbol
_atom_site_fract_x
_atom_site_fract_y
_atom_site_fract_z
_atom_site_occupancy
_atom_site_U_iso_or_equiv
C7 C 0.7318 0.3842 -0.1629 1 0.0
O6 O 0.8375 -0.0531 0.2601 1 0.0
Te2 Te 0.88874 0.17109 -0.05575 1 0.0
Fe1 Fe 0.1077 0.2459 0.2357 1 0.0
O4 O 0.5411 0.2035 0.415 1 0.0
O3 O 0.2872 0.0439 0.3495 1 0.0
C2 C 0.1896 0.2756 0.0532 1 0.0
C8 C 0.6408 0.3902 0.1459 1 0.0
C1 C 0.2304 0.3241 0.4425 1 0.0
C3 C 0.2182 0.1228 0.3106 1 0.0
O2 O 0.2466 0.293 -0.0527 1 0.0
C5 C 0.5627 0.1453 -0.0864 1 0.0
O7 O 0.6796 0.4138 -0.334 1 0.0
Te1 Te 0.93626 0.24935 0.43799 1 0.0
C9 C 0.9213 0.4478 0.194 1 0.0
C6 C 0.7937 0.0315 0.2184 1 0.0
O5 O 0.4574 0.134 -0.2306 1 0.0
Fe3 Fe 0.8112 0.3427 0.0952 1 0.0
C4 C 0.6122 0.1884 0.3137 1 0.0
O1 O 0.31 0.3713 0.5711 1 0.0
O9 O 0.9838 0.5194 0.2536 1 0.0
Fe2 Fe 0.7263 0.1626 0.156 1 0.0
O8 O 0.5325 0.4246 0.177 1 0.0
